data_4301912
loop_
_publ_author_name
'Zhi Chen'
'Bin Zhao'
'Peng Cheng'
'Xiao-Qing Zhao'
'Wei Shi'
'You Song'

_publ_section_title
;
A Purely Lanthanide-Based Complex Exhibiting Ferromagnetic Coupling and
Slow Magnetic Relaxation Behavior
;
_journal_name_full 'Inorganic Chemistry'
_journal_page_first 3493
_journal_page_last 3495
_journal_paper_doi 10.1021/ic801507g
_journal_volume 48
_journal_year 2009
_chemical_formula_sum 'C9 H7 Gd O8 S1.5'
_chemical_formula_weight 448.49
_chemical_name_systematic
; 
 ? 
;
_space_group_IT_number 15
_symmetry_cell_setting monoclinic
_symmetry_space_group_name_Hall '-C 2yc'
_symmetry_space_group_name_H-M 'C 1 2/c 1'
_atom_sites_solution_hydrogens geom
_atom_sites_solution_primary direct
_atom_sites_solution_secondary difmap
_audit_creation_method SHELXL-97
_cell_angle_alpha 90.00
_cell_angle_beta 124.64(3)
_cell_angle_gamma 90.00
_cell_formula_units_Z 8
_cell_length_a 25.341(5)
_cell_length_b 5.7895(12)
_cell_length_c 18.900(4)
_cell_measurement_reflns_used 2832
_cell_measurement_temperature 293(2)
_cell_measurement_theta_max 28.0288
_cell_measurement_theta_min 1.3095
_cell_volume 2281.3(12)
_computing_cell_refinement 'Bruker XSCANS'
_computing_data_collection 'Bruker XSCANS'
_computing_data_reduction 'Bruker SHELXTL'
_computing_molecular_graphics 'Bruker SHELXTL'
_computing_publication_material 'Bruker SHELXTL'
_computing_structure_refinement 'SHELXL-97 (Sheldrick, 1997)'
_computing_structure_solution 'SHELXS-97 (Sheldrick, 1990)'
_diffrn_ambient_temperature 293(2)
_diffrn_measured_fraction_theta_full 0.996
_diffrn_measured_fraction_theta_max 0.996
_diffrn_measurement_device_type 'Bruker P4'
_diffrn_measurement_method '\w scans'
_diffrn_radiation_monochromator graphite
_diffrn_radiation_source 'fine-focus sealed tube'
_diffrn_radiation_type MoK\a
_diffrn_radiation_wavelength 0.71073
_diffrn_reflns_av_R_equivalents 0.0468
_diffrn_reflns_av_sigmaI/netI 0.0399
_diffrn_reflns_limit_h_max 33
_diffrn_reflns_limit_h_min -33
_diffrn_reflns_limit_k_max 7
_diffrn_reflns_limit_k_min -7
_diffrn_reflns_limit_l_max 24
_diffrn_reflns_limit_l_min -24
_diffrn_reflns_number 10163
_diffrn_reflns_theta_full 27.90
_diffrn_reflns_theta_max 27.90
_diffrn_reflns_theta_min 1.95
_exptl_absorpt_coefficient_mu 6.125
_exptl_absorpt_correction_T_max 1.0000
_exptl_absorpt_correction_T_min 0.7416
_exptl_absorpt_correction_type multi-scan
_exptl_absorpt_process_details 'Jacobson, R. (1998) Private communication'
_exptl_crystal_colour Colorless
_exptl_crystal_density_diffrn 2.612
_exptl_crystal_density_meas ?
_exptl_crystal_density_method 'not measured'
_exptl_crystal_description Platelet
_exptl_crystal_F_000 1704
_exptl_crystal_size_max 0.20
_exptl_crystal_size_mid 0.2
_exptl_crystal_size_min 0.2
_refine_diff_density_max 0.947
_refine_diff_density_min -2.093
_refine_diff_density_rms 0.202
_refine_ls_extinction_method none
_refine_ls_goodness_of_fit_ref 1.004
_refine_ls_hydrogen_treatment mixed
_refine_ls_matrix_type full
_refine_ls_number_parameters 193
_refine_ls_number_reflns 2723
_refine_ls_number_restraints 4
_refine_ls_restrained_S_all 1.004
_refine_ls_R_factor_all 0.0294
_refine_ls_R_factor_gt 0.0257
_refine_ls_shift/su_max 0.002
_refine_ls_shift/su_mean 0.000
_refine_ls_structure_factor_coef Fsqd
_refine_ls_weighting_details 'calc w=1/[\s^2^(Fo^2^)+(0.0316P)^2^+0.0000P] where P=(Fo^2^+2Fc^2^)/3'
_refine_ls_weighting_scheme calc
_refine_ls_wR_factor_gt 0.0564
_refine_ls_wR_factor_ref 0.0582
_reflns_number_gt 2380
_reflns_number_total 2723
_reflns_threshold_expression >2sigma(I)
_cod_data_source_file ic801507g_si_002.cif
_cod_data_source_block r60917e2
_cod_depositor_comments
;
The following automatic conversions were performed:
'_symmetry_cell_setting' value 'Monoclinic' changed to 'monoclinic'
according to '/home/saulius/struct/CIF-dictionaries/cif_core.dic'
dictionary named 'cif_core.dic' version 2.4.1 from
2010-06-29.

'_exptl_absorpt_correction_type' value 'Multi-scan' changed
to 'multi-scan' according to
'/home/saulius/struct/CIF-dictionaries/cif_core.dic' dictionary named
'cif_core.dic' version 2.4.1 from 2010-06-29.

Automatic conversion script
Id: cif_fix_enum 1527 2010-12-29 10:47:43Z saulius 

The following automatic conversions were performed:

'_exptl_crystal_density_meas' value 'NONE' was changed to '?' - the
value is perceived as not measured.

Automatic conversion script
Id: cif_fix_values 3008 2015-01-20 13:52:24Z robertas 
;
_cod_original_cell_volume 2281.3(8)
_cod_original_sg_symbol_H-M 'C 2/c'
_cod_original_formula_sum 'C9 H7 Gd O8 S1.50'
_cod_database_code 4301912

loop_
_symmetry_equiv_pos_as_xyz
'x, y, z'
'-x, y, -z+1/2'
'x+1/2, y+1/2, z'
'-x+1/2, y+1/2, -z+1/2'
'-x, -y, -z'
'x, -y, z-1/2'
'-x+1/2, -y+1/2, -z'
'x+1/2, -y+1/2, z-1/2'

loop_
_atom_site_label
_atom_site_type_symbol
_atom_site_fract_x
_atom_site_fract_y
_atom_site_fract_z
_atom_site_U_iso_or_equiv
_atom_site_adp_type
_atom_site_occupancy
_atom_site_symmetry_multiplicity
_atom_site_calc_flag
_atom_site_refinement_flags
_atom_site_disorder_assembly
_atom_site_disorder_group
Gd1 Gd 0.367283(7) -0.15904(3) 0.887420(9) 0.00586(7) Uani 1 1 d . . .
C1 C 0.30719(16) 0.3187(6) 1.1357(2) 0.0078(7) Uani 1 1 d . . .
C2 C 0.33467(16) 0.1070(6) 1.1428(2) 0.0091(7) Uani 1 1 d . . .
H2 H 0.3380 -0.0110 1.1785 0.011 Uiso 1 1 calc R . .
C3 C 0.35700(16) 0.0899(6) 1.0900(2) 0.0102(7) Uani 1 1 d . . .
H3 H 0.3765 -0.0417 1.0867 0.012 Uiso 1 1 calc R . .
C4 C 0.34706(16) 0.2873(6) 1.0439(2) 0.0076(7) Uani 1 1 d . . .
C5 C 0.36520(16) 0.3309(6) 0.9831(2) 0.0075(7) Uani 1 1 d . . .
C6 C 0.27544(16) 0.3959(6) 1.1772(2) 0.0080(7) Uani 1 1 d . . .
C7 C 0.47647(16) -0.3978(6) 0.7916(2) 0.0098(7) Uani 1 1 d . . .
C8 C 0.48623(19) -0.6175(6) 0.7736(2) 0.0143(8) Uani 1 1 d . . .
H8 H 0.4759 -0.7509 0.7907 0.017 Uiso 1 1 calc R . .
C9 C 0.44817(16) -0.3235(6) 0.8381(2) 0.0093(7) Uani 1 1 d . . .
O1 O 0.34952(11) 0.5215(4) 0.94389(15) 0.0112(5) Uani 1 1 d . . .
O2 O 0.39527(12) 0.1717(4) 0.97394(16) 0.0093(5) Uani 1 1 d . . .
O3 O 0.23149(11) 0.5472(4) 1.13806(15) 0.0092(5) Uani 1 1 d . . .
O4 O 0.29222(12) 0.3080(4) 1.24856(15) 0.0100(5) Uani 1 1 d . . .
O5 O 0.44352(11) -0.1089(4) 0.84755(15) 0.0091(5) Uani 1 1 d . . .
O6 O 0.42785(11) -0.4720(4) 0.86612(15) 0.0093(5) Uani 1 1 d . . .
O7 O 0.46966(12) -0.2064(4) 1.02477(16) 0.0125(5) Uani 1 1 d D . .
H7A H 0.4987(16) -0.308(6) 1.048(3) 0.035(15) Uiso 1 1 d D . .
H7B H 0.485(3) -0.094(6) 1.059(3) 0.052(17) Uiso 1 1 d D . .
O8 O 0.33544(12) 0.1708(4) 0.79218(16) 0.0095(5) Uani 1 1 d D . .
H8A H 0.2979(10) 0.223(8) 0.771(3) 0.031(13) Uiso 1 1 d D . .
H8B H 0.361(2) 0.286(6) 0.810(3) 0.047(17) Uiso 1 1 d D . .
S1 S 0.30775(4) 0.49453(15) 1.06270(5) 0.00881(17) Uani 1 1 d . . .
S2 S 0.5000 -0.1923(2) 0.7500 0.0102(2) Uani 1 2 d S . .

loop_
_atom_site_aniso_label
_atom_site_aniso_U_11
_atom_site_aniso_U_22
_atom_site_aniso_U_33
_atom_site_aniso_U_23
_atom_site_aniso_U_13
_atom_site_aniso_U_12
Gd1 0.00592(10) 0.00649(10) 0.00712(10) 0.00007(6) 0.00487(8) 0.00044(6)
C1 0.0053(15) 0.0107(17) 0.0065(15) 0.0013(12) 0.0028(13) 0.0015(12)
C2 0.0069(15) 0.0119(16) 0.0082(16) 0.0011(13) 0.0041(13) -0.0001(13)
C3 0.0095(16) 0.0111(17) 0.0110(17) -0.0002(13) 0.0064(14) 0.0015(13)
C4 0.0056(15) 0.0100(16) 0.0081(16) -0.0010(13) 0.0044(13) -0.0002(13)
C5 0.0060(15) 0.0109(17) 0.0069(15) -0.0031(12) 0.0044(13) -0.0023(12)
C6 0.0059(15) 0.0085(16) 0.0102(17) -0.0022(12) 0.0049(14) -0.0012(12)
C7 0.0088(16) 0.0120(17) 0.0129(17) 0.0005(13) 0.0089(14) -0.0008(13)
C8 0.022(2) 0.0100(17) 0.022(2) 0.0021(15) 0.0192(18) 0.0012(15)
C9 0.0074(16) 0.0098(17) 0.0087(16) -0.0011(13) 0.0034(14) 0.0005(12)
O1 0.0138(12) 0.0089(12) 0.0137(12) 0.0031(10) 0.0094(10) 0.0000(10)
O2 0.0087(12) 0.0095(12) 0.0103(12) -0.0025(9) 0.0059(10) 0.0005(9)
O3 0.0101(11) 0.0096(12) 0.0103(12) 0.0028(9) 0.0072(10) 0.0028(9)
O4 0.0111(12) 0.0136(13) 0.0074(12) 0.0024(9) 0.0065(10) 0.0014(10)
O5 0.0099(12) 0.0095(12) 0.0109(12) -0.0002(9) 0.0077(10) 0.0008(9)
O6 0.0106(11) 0.0084(12) 0.0142(12) 0.0020(10) 0.0102(10) 0.0009(9)
O7 0.0100(13) 0.0097(13) 0.0107(13) -0.0010(10) 0.0017(11) 0.0023(10)
O8 0.0100(13) 0.0071(13) 0.0113(13) 0.0013(10) 0.0060(11) 0.0003(10)
S1 0.0104(4) 0.0094(4) 0.0110(4) 0.0013(3) 0.0086(3) 0.0017(3)
S2 0.0139(6) 0.0083(6) 0.0147(6) 0.000 0.0119(5) 0.000

loop_
_atom_type_symbol
_atom_type_description
_atom_type_scat_dispersion_real
_atom_type_scat_dispersion_imag
_atom_type_scat_source
C C 0.0033 0.0016 'International Tables Vol C Tables 4.2.6.8 and 6.1.1.4'
H H 0.0000 0.0000 'International Tables Vol C Tables 4.2.6.8 and 6.1.1.4'
O O 0.0106 0.0060 'International Tables Vol C Tables 4.2.6.8 and 6.1.1.4'
S S 0.1246 0.1234 'International Tables Vol C Tables 4.2.6.8 and 6.1.1.4'
Gd Gd -0.1653 3.9035 'International Tables Vol C Tables 4.2.6.8 and 6.1.1.4'

loop_
_geom_angle_atom_site_label_1
_geom_angle_atom_site_label_2
_geom_angle_atom_site_label_3
_geom_angle
_geom_angle_site_symmetry_1
_geom_angle_site_symmetry_3
_geom_angle_publ_flag
O1 Gd1 O2 113.13(9) 1_545 . ?
O1 Gd1 O3 81.41(8) 1_545 7_557 ?
O2 Gd1 O3 77.50(9) . 7_557 ?
O1 Gd1 O4 88.60(9) 1_545 6 ?
O2 Gd1 O4 143.59(8) . 6 ?
O3 Gd1 O4 77.41(9) 7_557 6 ?
O1 Gd1 O8 154.86(9) 1_545 . ?
O2 Gd1 O8 73.54(9) . . ?
O3 Gd1 O8 76.43(9) 7_557 . ?
O4 Gd1 O8 75.21(8) 6 . ?
O1 Gd1 O7 77.60(9) 1_545 . ?
O2 Gd1 O7 68.38(9) . . ?
O3 Gd1 O7 127.99(9) 7_557 . ?
O4 Gd1 O7 147.53(9) 6 . ?
O8 Gd1 O7 125.81(9) . . ?
O1 Gd1 O5 129.16(8) 1_545 . ?
O2 Gd1 O5 97.95(9) . . ?
O3 Gd1 O5 146.54(8) 7_557 . ?
O4 Gd1 O5 88.82(9) 6 . ?
O8 Gd1 O5 70.58(9) . . ?
O7 Gd1 O5 78.03(9) . . ?
O1 Gd1 O6 78.26(8) 1_545 . ?
O2 Gd1 O6 135.88(8) . . ?
O3 Gd1 O6 145.92(8) 7_557 . ?
O4 Gd1 O6 75.04(8) 6 . ?
O8 Gd1 O6 114.72(8) . . ?
O7 Gd1 O6 73.45(8) . . ?
O5 Gd1 O6 52.18(8) . . ?
O1 Gd1 C9 104.43(9) 1_545 . ?
O2 Gd1 C9 120.68(9) . . ?
O3 Gd1 C9 154.41(9) 7_557 . ?
O4 Gd1 C9 77.85(9) 6 . ?
O8 Gd1 C9 91.03(9) . . ?
O7 Gd1 C9 77.42(10) . . ?
O5 Gd1 C9 26.33(8) . . ?
O6 Gd1 C9 26.25(8) . . ?
C2 C1 C6 127.9(3) . . ?
C2 C1 S1 111.8(3) . . ?
C6 C1 S1 120.2(2) . . ?
C1 C2 C3 112.3(3) . . ?
C1 C2 H2 123.8 . . ?
C3 C2 H2 123.8 . . ?
C4 C3 C2 113.0(3) . . ?
C4 C3 H3 123.5 . . ?
C2 C3 H3 123.5 . . ?
C3 C4 C5 127.6(3) . . ?
C3 C4 S1 111.6(3) . . ?
C5 C4 S1 120.8(2) . . ?
O1 C5 O2 124.6(3) . . ?
O1 C5 C4 118.2(3) . . ?
O2 C5 C4 117.2(3) . . ?
O4 C6 O3 123.3(3) . . ?
O4 C6 C1 119.3(3) . . ?
O3 C6 C1 117.4(3) . . ?
C8 C7 C9 129.1(3) . . ?
C8 C7 S2 111.9(3) . . ?
C9 C7 S2 119.0(3) . . ?
C7 C8 C8 112.2(2) . 2_656 ?
C7 C8 H8 123.9 . . ?
C8 C8 H8 123.9 2_656 . ?
O6 C9 O5 120.9(3) . . ?
O6 C9 C7 120.2(3) . . ?
O5 C9 C7 118.9(3) . . ?
O6 C9 Gd1 63.28(18) . . ?
O5 C9 Gd1 59.11(18) . . ?
C7 C9 Gd1 166.3(2) . . ?
C5 O1 Gd1 153.6(2) . 1_565 ?
C5 O2 Gd1 136.0(2) . . ?
C6 O3 Gd1 141.7(2) . 7_557 ?
C6 O4 Gd1 154.2(2) . 6_556 ?
C9 O5 Gd1 94.6(2) . . ?
C9 O6 Gd1 90.5(2) . . ?
Gd1 O7 H7A 136(3) . . ?
Gd1 O7 H7B 119(4) . . ?
H7A O7 H7B 104(5) . . ?
Gd1 O8 H8A 117(3) . . ?
Gd1 O8 H8B 118(4) . . ?
H8A O8 H8B 107(5) . . ?
C1 S1 C4 91.29(16) . . ?
C7 S2 C7 91.7(2) 2_656 . ?

loop_
_geom_bond_atom_site_label_1
_geom_bond_atom_site_label_2
_geom_bond_distance
_geom_bond_site_symmetry_2
_geom_bond_publ_flag
Gd1 O1 2.304(2) 1_545 ?
Gd1 O2 2.350(2) . ?
Gd1 O3 2.355(2) 7_557 ?
Gd1 O4 2.361(3) 6 ?
Gd1 O8 2.426(2) . ?
Gd1 O7 2.427(3) . ?
Gd1 O5 2.458(2) . ?
Gd1 O6 2.550(2) . ?
Gd1 C9 2.855(4) . ?
C1 C2 1.378(5) . ?
C1 C6 1.478(5) . ?
C1 S1 1.721(3) . ?
C2 C3 1.402(5) . ?
C2 H2 0.9300 . ?
C3 C4 1.372(5) . ?
C3 H3 0.9300 . ?
C4 C5 1.481(5) . ?
C4 S1 1.721(4) . ?
C5 O1 1.261(4) . ?
C5 O2 1.269(4) . ?
C6 O4 1.267(4) . ?
C6 O3 1.272(4) . ?
C7 C8 1.374(5) . ?
C7 C9 1.480(5) . ?
C7 S2 1.709(4) . ?
C8 C8 1.412(7) 2_656 ?
C8 H8 0.9300 . ?
C9 O6 1.263(4) . ?
C9 O5 1.270(4) . ?
O1 Gd1 2.304(2) 1_565 ?
O3 Gd1 2.355(2) 7_557 ?
O4 Gd1 2.361(3) 6_556 ?
O7 H7A 0.845(10) . ?
O7 H7B 0.845(10) . ?
O8 H8A 0.851(10) . ?
O8 H8B 0.851(10) . ?
S2 C7 1.709(4) 2_656 ?

loop_
_geom_torsion_atom_site_label_1
_geom_torsion_atom_site_label_2
_geom_torsion_atom_site_label_3
_geom_torsion_atom_site_label_4
_geom_torsion
_geom_torsion_site_symmetry_1
_geom_torsion_site_symmetry_2
_geom_torsion_site_symmetry_3
_geom_torsion_site_symmetry_4
_geom_torsion_publ_flag
C6 C1 C2 C3 176.4(3) . . . . ?
S1 C1 C2 C3 1.0(4) . . . . ?
C1 C2 C3 C4 0.5(4) . . . . ?
C2 C3 C4 C5 179.1(3) . . . . ?
C2 C3 C4 S1 -1.8(4) . . . . ?
C3 C4 C5 O1 177.1(3) . . . . ?
S1 C4 C5 O1 -1.9(4) . . . . ?
C3 C4 C5 O2 -2.4(5) . . . . ?
S1 C4 C5 O2 178.6(2) . . . . ?
C2 C1 C6 O4 28.0(5) . . . . ?
S1 C1 C6 O4 -156.9(3) . . . . ?
C2 C1 C6 O3 -151.1(3) . . . . ?
S1 C1 C6 O3 24.0(4) . . . . ?
C9 C7 C8 C8 179.1(4) . . . 2_656 ?
S2 C7 C8 C8 0.6(5) . . . 2_656 ?
C8 C7 C9 O6 -1.4(6) . . . . ?
S2 C7 C9 O6 176.9(3) . . . . ?
C8 C7 C9 O5 -179.9(4) . . . . ?
S2 C7 C9 O5 -1.6(4) . . . . ?
C8 C7 C9 Gd1 -102.3(10) . . . . ?
S2 C7 C9 Gd1 76.1(11) . . . . ?
O1 Gd1 C9 O6 4.6(2) 1_545 . . . ?
O2 Gd1 C9 O6 133.19(18) . . . . ?
O3 Gd1 C9 O6 -95.8(3) 7_557 . . . ?
O4 Gd1 C9 O6 -80.77(19) 6 . . . ?
O8 Gd1 C9 O6 -155.41(19) . . . . ?
O7 Gd1 C9 O6 78.03(19) . . . . ?
O5 Gd1 C9 O6 166.4(3) . . . . ?
O1 Gd1 C9 O5 -161.86(19) 1_545 . . . ?
O2 Gd1 C9 O5 -33.2(2) . . . . ?
O3 Gd1 C9 O5 97.8(3) 7_557 . . . ?
O4 Gd1 C9 O5 112.8(2) 6 . . . ?
O8 Gd1 C9 O5 38.2(2) . . . . ?
O7 Gd1 C9 O5 -88.4(2) . . . . ?
O6 Gd1 C9 O5 -166.4(3) . . . . ?
O1 Gd1 C9 C7 112.6(10) 1_545 . . . ?
O2 Gd1 C9 C7 -118.8(10) . . . . ?
O3 Gd1 C9 C7 12.2(12) 7_557 . . . ?
O4 Gd1 C9 C7 27.3(10) 6 . . . ?
O8 Gd1 C9 C7 -47.4(10) . . . . ?
O7 Gd1 C9 C7 -173.9(10) . . . . ?
O5 Gd1 C9 C7 -85.5(10) . . . . ?
O6 Gd1 C9 C7 108.0(11) . . . . ?
O2 C5 O1 Gd1 -40.2(7) . . . 1_565 ?
C4 C5 O1 Gd1 140.3(4) . . . 1_565 ?
O1 C5 O2 Gd1 -92.5(4) . . . . ?
C4 C5 O2 Gd1 87.0(4) . . . . ?
O1 Gd1 O2 C5 -85.2(3) 1_545 . . . ?
O3 Gd1 O2 C5 -10.3(3) 7_557 . . . ?
O4 Gd1 O2 C5 37.1(4) 6 . . . ?
O8 Gd1 O2 C5 69.0(3) . . . . ?
O7 Gd1 O2 C5 -150.3(3) . . . . ?
O5 Gd1 O2 C5 136.0(3) . . . . ?
O6 Gd1 O2 C5 177.8(3) . . . . ?
C9 Gd1 O2 C5 150.2(3) . . . . ?
O4 C6 O3 Gd1 -34.1(6) . . . 7_557 ?
C1 C6 O3 Gd1 145.0(3) . . . 7_557 ?
O3 C6 O4 Gd1 -142.8(4) . . . 6_556 ?
C1 C6 O4 Gd1 38.1(7) . . . 6_556 ?
O6 C9 O5 Gd1 -14.1(3) . . . . ?
C7 C9 O5 Gd1 164.3(3) . . . . ?
O1 Gd1 O5 C9 22.9(2) 1_545 . . . ?
O2 Gd1 O5 C9 151.6(2) . . . . ?
O3 Gd1 O5 C9 -129.1(2) 7_557 . . . ?
O4 Gd1 O5 C9 -64.3(2) 6 . . . ?
O8 Gd1 O5 C9 -139.1(2) . . . . ?
O7 Gd1 O5 C9 85.8(2) . . . . ?
O6 Gd1 O5 C9 7.55(18) . . . . ?
O5 C9 O6 Gd1 13.6(3) . . . . ?
C7 C9 O6 Gd1 -164.9(3) . . . . ?
O1 Gd1 O6 C9 -175.5(2) 1_545 . . . ?
O2 Gd1 O6 C9 -64.3(2) . . . . ?
O3 Gd1 O6 C9 129.9(2) 7_557 . . . ?
O4 Gd1 O6 C9 92.8(2) 6 . . . ?
O8 Gd1 O6 C9 27.3(2) . . . . ?
O7 Gd1 O6 C9 -95.1(2) . . . . ?
O5 Gd1 O6 C9 -7.57(18) . . . . ?
C2 C1 S1 C4 -1.7(3) . . . . ?
C6 C1 S1 C4 -177.5(3) . . . . ?
C3 C4 S1 C1 2.0(3) . . . . ?
C5 C4 S1 C1 -178.9(3) . . . . ?
C8 C7 S2 C7 -0.2(2) . . . 2_656 ?
C9 C7 S2 C7 -178.9(4) . . . 2_656 ?
